data_7206787
loop_
_publ_author_name
'Raatikainen, Kari'
'Rissanen, Kari'

_publ_section_title
;
 Interaction between amines and N-haloimides: a new motif for
 unprecedentedly short Br&#x22EF;N and I&#x22EF;N halogen bonds
;
_journal_issue 23
_journal_name_full CrystEngComm
_journal_page_first 6972
_journal_paper_doi 10.1039/c1ce05447c
_journal_volume 13
_journal_year 2011
_chemical_absolute_configuration unk
_chemical_compound_source 'synthesis as described'
_chemical_formula_moiety 'C6 H12 N4, 2(C4 H4 Br N O2)'
_chemical_formula_sum 'C14 H20 Br2 N6 O4'
_chemical_formula_weight 496.18
_chemical_name_systematic
;
?
;
_space_group_IT_number 7
_symmetry_cell_setting monoclinic
_symmetry_Int_Tables_number 7
_symmetry_space_group_name_Hall 'P -2yac'
_symmetry_space_group_name_H-M 'P 1 n 1'
_atom_sites_solution_hydrogens geom
_atom_sites_solution_primary direct
_atom_sites_solution_secondary difmap
_audit_creation_date 2009-11-02T17:55:27-00:00
_audit_creation_method 'WinGX routine CIF_UPDATE'
_cell_angle_alpha 90
_cell_angle_beta 99.500(2)
_cell_angle_gamma 90
_cell_formula_units_Z 2
_cell_length_a 6.7065(2)
_cell_length_b 18.5969(6)
_cell_length_c 7.1006(2)
_cell_measurement_reflns_used 1807
_cell_measurement_temperature 123(2)
_cell_measurement_theta_max 28.7
_cell_measurement_theta_min 0.407
_cell_measurement_wavelength 0.71073
_cell_volume 873.44(5)
_computing_cell_refinement 'HKL Scalepack (Otwinowski & Minor 1997)'
_computing_data_collection 'Collect (Bruker AXS BV, 1997-2004)'
_computing_data_reduction 'HKL Denzo and Scalepack (Otwinowski & Minor 1997)'
_computing_molecular_graphics 'Ortep-3 for Windows (Farrugia, 1997)'
_computing_publication_material 'WinGX publication routines (Farrugia, 1999)'
_computing_structure_refinement 'SHELXL-97 (Sheldrick, 2008)'
_diffrn_ambient_temperature 123(2)
_diffrn_detector 'CCD plate'
_diffrn_detector_area_resol_mean 9
_diffrn_measured_fraction_theta_full 0.991
_diffrn_measured_fraction_theta_max 0.971
_diffrn_measurement_device '95mm CCD camera on \k-goniostat'
_diffrn_measurement_device_type KappaCCD
_diffrn_measurement_method 'CCD rotation images, thick slices'
_diffrn_orient_matrix_type 'by Bruker AXS Collect from scalepack cell'
_diffrn_orient_matrix_UB_11 0.479157E-1
_diffrn_orient_matrix_UB_12 -0.43735E-2
_diffrn_orient_matrix_UB_13 -0.125611
_diffrn_orient_matrix_UB_21 -0.142125
_diffrn_orient_matrix_UB_22 -0.8545E-2
_diffrn_orient_matrix_UB_23 -0.646343E-1
_diffrn_orient_matrix_UB_31 -0.189931E-1
_diffrn_orient_matrix_UB_32 0.529087E-1
_diffrn_orient_matrix_UB_33 -0.208219E-1
_diffrn_radiation_monochromator graphite
_diffrn_radiation_probe x-ray
_diffrn_radiation_type MoK\a
_diffrn_radiation_wavelength 0.71073
_diffrn_reflns_av_R_equivalents 0.0261
_diffrn_reflns_av_unetI/netI 0.0426
_diffrn_reflns_limit_h_max 8
_diffrn_reflns_limit_h_min -6
_diffrn_reflns_limit_k_max 22
_diffrn_reflns_limit_k_min -23
_diffrn_reflns_limit_l_max 9
_diffrn_reflns_limit_l_min -9
_diffrn_reflns_number 5612
_diffrn_reflns_theta_full 25
_diffrn_reflns_theta_max 28.51
_diffrn_reflns_theta_min 3.11
_diffrn_source 'Enraf Nonius FR590'
_exptl_absorpt_coefficient_mu 4.676
_exptl_absorpt_correction_T_max 0.7457
_exptl_absorpt_correction_T_min 0.4643
_exptl_absorpt_correction_type multi-scan
_exptl_absorpt_process_details
;
[c.f. r.h. blessing, acta cryst. (1995), a51, 33-38]
;
_exptl_crystal_colour colourless
_exptl_crystal_density_diffrn 1.887
_exptl_crystal_density_method 'not measured'
_exptl_crystal_description plate
_exptl_crystal_F_000 496
_exptl_crystal_size_max 0.4
_exptl_crystal_size_mid 0.3
_exptl_crystal_size_min 0.12
_refine_diff_density_max 0.563
_refine_diff_density_min -0.522
_refine_diff_density_rms 0.089
_refine_ls_abs_structure_details 'Flack H D (1983), Acta Cryst. A39, 876-881'
_refine_ls_abs_structure_Flack -0.009(9)
_refine_ls_extinction_method none
_refine_ls_goodness_of_fit_ref 1.065
_refine_ls_hydrogen_treatment constr
_refine_ls_matrix_type full
_refine_ls_number_parameters 235
_refine_ls_number_reflns 3177
_refine_ls_number_restraints 2
_refine_ls_restrained_S_all 1.065
_refine_ls_R_factor_all 0.03
_refine_ls_R_factor_gt 0.0279
_refine_ls_shift/su_max 0
_refine_ls_shift/su_mean 0
_refine_ls_structure_factor_coef Fsqd
_refine_ls_weighting_details 'calc w=1/[\s^2^(Fo^2^)+(0.0411P)^2^+0.0000P] where P=(Fo^2^+2Fc^2^)/3'
_refine_ls_weighting_scheme calc
_refine_ls_wR_factor_gt 0.068
_refine_ls_wR_factor_ref 0.0689
_reflns_number_gt 3031
_reflns_number_total 3177
_reflns_threshold_expression >2\s(I)
_cod_data_source_file c1ce05447c.txt
_cod_data_source_block HMTA-NBS
_cod_original_sg_symbol_H-M 'P n'
_cod_database_code 7206787

loop_
_symmetry_equiv_pos_as_xyz
'x, y, z'
'x+1/2, -y, z+1/2'

loop_
_atom_site_label
_atom_site_type_symbol
_atom_site_fract_x
_atom_site_fract_y
_atom_site_fract_z
_atom_site_U_iso_or_equiv
_atom_site_adp_type
_atom_site_occupancy
_atom_site_symmetry_multiplicity
_atom_site_calc_flag
_atom_site_refinement_flags
Br1 Br 0.86597(5) 0.33833(2) 1.47820(4) 0.01626(9) Uani 1 1 d .
N2 N 1.0507(5) 0.39888(18) 1.6415(4) 0.0159(7) Uani 1 1 d .
C3 C 1.0151(6) 0.4225(2) 1.8182(5) 0.0175(8) Uani 1 1 d .
O4 O 0.8708(5) 0.40425(18) 1.8882(4) 0.0288(7) Uani 1 1 d .
C5 C 1.1823(6) 0.4728(2) 1.8970(5) 0.0185(8) Uani 1 1 d .
H5A H 1.2498 0.4564 2.0244 0.022 Uiso 1 1 calc R
H5B H 1.1292 0.5219 1.909 0.022 Uiso 1 1 calc R
C6 C 1.3314(6) 0.4717(2) 1.7535(6) 0.0193(8) Uani 1 1 d .
H6A H 1.3514 0.5206 1.7051 0.023 Uiso 1 1 calc R
H6B H 1.4641 0.452 1.8133 0.023 Uiso 1 1 calc R
C7 C 1.2314(6) 0.4233(2) 1.5945(6) 0.0199(8) Uani 1 1 d .
O8 O 1.2944(5) 0.40709(19) 1.4502(5) 0.0336(8) Uani 1 1 d .
Br9 Br 0.75245(5) 0.13545(2) 0.73807(4) 0.01621(9) Uani 1 1 d .
N10 N 0.8703(5) 0.08918(18) 0.5402(4) 0.0151(6) Uani 1 1 d .
C11 C 1.0596(6) 0.1068(2) 0.4989(5) 0.0162(7) Uani 1 1 d .
O12 O 1.1748(5) 0.14924(17) 0.5910(4) 0.0256(7) Uani 1 1 d .
C13 C 1.0880(6) 0.0665(2) 0.3219(5) 0.0182(8) Uani 1 1 d .
H13A H 1.205 0.0335 0.3492 0.022 Uiso 1 1 calc R
H13B H 1.1113 0.1003 0.22 0.022 Uiso 1 1 calc R
C14 C 0.8928(6) 0.0244(2) 0.2617(5) 0.0174(8) Uani 1 1 d .
H14A H 0.8258 0.0393 0.1328 0.021 Uiso 1 1 calc R
H14B H 0.9203 -0.0279 0.2605 0.021 Uiso 1 1 calc R
C15 C 0.7626(6) 0.0424(2) 0.4093(5) 0.0177(8) Uani 1 1 d .
O16 O 0.5907(5) 0.02181(18) 0.4134(4) 0.0268(7) Uani 1 1 d .
N17 N 0.3070(5) 0.21004(18) 1.1422(4) 0.0158(6) Uani 1 1 d .
C18 C 0.2290(5) 0.2721(2) 1.0249(5) 0.0169(8) Uani 1 1 d .
H18A H 0.1312 0.255 0.9141 0.02 Uiso 1 1 calc R
H18B H 0.1556 0.3042 1.1013 0.02 Uiso 1 1 calc R
N19 N 0.3886(5) 0.31315(18) 0.9559(4) 0.0158(6) Uani 1 1 d .
C20 C 0.4955(6) 0.2647(2) 0.8437(5) 0.0161(8) Uani 1 1 d .
H20A H 0.6051 0.2915 0.7969 0.019 Uiso 1 1 calc R
H20B H 0.4004 0.2474 0.7313 0.019 Uiso 1 1 calc R
N21 N 0.5838(5) 0.20158(17) 0.9585(4) 0.0160(7) Uani 1 1 d .
C22 C 0.4144(6) 0.1627(2) 1.0273(5) 0.0161(8) Uani 1 1 d .
H22A H 0.3186 0.1447 0.9163 0.019 Uiso 1 1 calc R
H22B H 0.469 0.1208 1.1052 0.019 Uiso 1 1 calc R
N23 N 0.6195(5) 0.27634(18) 1.2441(4) 0.0154(6) Uani 1 1 d .
C24 C 0.5317(6) 0.3375(2) 1.1223(5) 0.0158(7) Uani 1 1 d .
H24A H 0.4614 0.3704 1.1994 0.019 Uiso 1 1 calc R
H24B H 0.6422 0.3648 1.0783 0.019 Uiso 1 1 calc R
C25 C 0.4499(6) 0.2365(2) 1.3071(5) 0.0172(8) Uani 1 1 d .
H25A H 0.5043 0.1953 1.3879 0.021 Uiso 1 1 calc R
H25B H 0.3782 0.2686 1.3849 0.021 Uiso 1 1 calc R
C26 C 0.7225(6) 0.2282(2) 1.1263(5) 0.0192(8) Uani 1 1 d .
H26A H 0.8353 0.2545 1.0833 0.023 Uiso 1 1 calc R
H26B H 0.7802 0.1869 1.2046 0.023 Uiso 1 1 calc R

loop_
_atom_site_aniso_label
_atom_site_aniso_U_11
_atom_site_aniso_U_22
_atom_site_aniso_U_33
_atom_site_aniso_U_23
_atom_site_aniso_U_13
_atom_site_aniso_U_12
Br1 0.01664(17) 0.0162(2) 0.01614(16) -0.00086(15) 0.00338(13) -0.00106(15)
N2 0.0165(16) 0.0188(18) 0.0126(13) -0.0040(13) 0.0027(12) -0.0037(13)
C3 0.023(2) 0.016(2) 0.0145(16) 0.0005(15) 0.0054(15) -0.0024(16)
O4 0.0267(16) 0.037(2) 0.0252(15) -0.0092(14) 0.0128(12) -0.0146(14)
C5 0.021(2) 0.016(2) 0.0179(17) -0.0036(16) 0.0020(15) -0.0014(16)
C6 0.0150(17) 0.019(2) 0.0240(18) -0.0009(17) 0.0041(15) -0.0037(15)
C7 0.0153(18) 0.020(2) 0.0259(19) -0.0008(17) 0.0073(15) -0.0009(16)
O8 0.0294(17) 0.040(2) 0.0365(17) -0.0153(16) 0.0211(14) -0.0101(15)
Br9 0.01790(18) 0.0170(2) 0.01423(15) -0.00151(15) 0.00424(13) -0.00104(15)
N10 0.0140(15) 0.0166(16) 0.0149(13) -0.0023(13) 0.0030(12) 0.0014(13)
C11 0.0162(17) 0.0163(19) 0.0163(16) 0.0044(15) 0.0037(14) 0.0032(15)
O12 0.0191(15) 0.0325(18) 0.0249(14) -0.0071(13) 0.0028(12) -0.0082(13)
C13 0.0152(18) 0.023(2) 0.0177(17) 0.0015(17) 0.0052(14) -0.0002(16)
C14 0.0197(19) 0.018(2) 0.0156(16) -0.0052(15) 0.0044(15) 0.0000(15)
C15 0.0159(19) 0.020(2) 0.0185(17) 0.0025(16) 0.0067(15) 0.0001(15)
O16 0.0201(16) 0.0321(19) 0.0304(16) -0.0053(14) 0.0108(13) -0.0080(13)
N17 0.0148(15) 0.0177(17) 0.0144(13) -0.0015(13) 0.0014(12) -0.0030(13)
C18 0.0122(18) 0.020(2) 0.0186(17) 0.0016(16) 0.0030(14) 0.0005(16)
N19 0.0154(15) 0.0169(16) 0.0153(14) -0.0050(13) 0.0025(12) -0.0049(14)
C20 0.0150(19) 0.019(2) 0.0144(16) -0.0011(15) 0.0035(14) -0.0007(15)
N21 0.0164(16) 0.0166(17) 0.0158(14) -0.0031(13) 0.0047(12) -0.0012(13)
C22 0.0186(19) 0.0134(19) 0.0159(17) -0.0005(15) 0.0016(14) -0.0039(14)
N23 0.0142(14) 0.0163(17) 0.0144(13) 0.0001(13) -0.0014(11) -0.0018(13)
C24 0.0181(19) 0.0130(19) 0.0160(16) -0.0017(15) 0.0021(14) -0.0044(15)
C25 0.0203(18) 0.019(2) 0.0127(15) -0.0002(15) 0.0038(14) -0.0058(16)
C26 0.0147(18) 0.023(2) 0.0191(17) -0.0029(16) 0.0014(14) -0.0009(16)

loop_
_atom_type_symbol
_atom_type_description
_atom_type_scat_dispersion_real
_atom_type_scat_dispersion_imag
_atom_type_scat_source
C C 0.0033 0.0016 'International Tables Vol C Tables 4.2.6.8 and 6.1.1.4'
H H 0 0 'International Tables Vol C Tables 4.2.6.8 and 6.1.1.4'
N N 0.0061 0.0033 'International Tables Vol C Tables 4.2.6.8 and 6.1.1.4'
O O 0.0106 0.006 'International Tables Vol C Tables 4.2.6.8 and 6.1.1.4'
Br Br -0.2901 2.4595 'International Tables Vol C Tables 4.2.6.8 and 6.1.1.4'

loop_
_geom_angle_atom_site_label_1
_geom_angle_atom_site_label_2
_geom_angle_atom_site_label_3
_geom_angle
C7 N2 C3 113.7(3)
C7 N2 Br1 123.4(3)
C3 N2 Br1 122.9(3)
O4 C3 N2 123.6(4)
O4 C3 C5 128.6(4)
N2 C3 C5 107.8(3)
C3 C5 C6 105.8(3)
C3 C5 H5A 110.6
C6 C5 H5A 110.6
C3 C5 H5B 110.6
C6 C5 H5B 110.6
H5A C5 H5B 108.7
C7 C6 C5 104.2(3)
C7 C6 H6A 110.9
C5 C6 H6A 110.9
C7 C6 H6B 110.9
C5 C6 H6B 110.9
H6A C6 H6B 108.9
O8 C7 N2 124.4(4)
O8 C7 C6 127.4(4)
N2 C7 C6 108.2(3)
C15 N10 C11 113.6(3)
C15 N10 Br9 122.6(2)
C11 N10 Br9 123.2(3)
O12 C11 N10 124.1(3)
O12 C11 C13 128.0(3)
N10 C11 C13 107.8(3)
C11 C13 C14 105.6(3)
C11 C13 H13A 110.6
C14 C13 H13A 110.6
C11 C13 H13B 110.6
C14 C13 H13B 110.6
H13A C13 H13B 108.8
C15 C14 C13 105.1(3)
C15 C14 H14A 110.7
C13 C14 H14A 110.7
C15 C14 H14B 110.7
C13 C14 H14B 110.7
H14A C14 H14B 108.8
O16 C15 N10 124.8(4)
O16 C15 C14 127.2(4)
N10 C15 C14 107.9(3)
C22 N17 C18 108.5(3)
C22 N17 C25 109.1(3)
C18 N17 C25 108.3(3)
N19 C18 N17 112.8(3)
N19 C18 H18A 109
N17 C18 H18A 109
N19 C18 H18B 109
N17 C18 H18B 109
H18A C18 H18B 107.8
C18 N19 C24 108.0(3)
C18 N19 C20 108.2(3)
C24 N19 C20 108.3(3)
N19 C20 N21 111.8(3)
N19 C20 H20A 109.2
N21 C20 H20A 109.2
N19 C20 H20B 109.2
N21 C20 H20B 109.2
H20A C20 H20B 107.9
C26 N21 C20 108.5(3)
C26 N21 C22 108.1(3)
C20 N21 C22 107.7(3)
N17 C22 N21 111.2(3)
N17 C22 H22A 109.4
N21 C22 H22A 109.4
N17 C22 H22B 109.4
N21 C22 H22B 109.4
H22A C22 H22B 108
C26 N23 C25 108.7(3)
C26 N23 C24 108.1(3)
C25 N23 C24 107.9(3)
N19 C24 N23 112.0(3)
N19 C24 H24A 109.2
N23 C24 H24A 109.2
N19 C24 H24B 109.2
N23 C24 H24B 109.2
H24A C24 H24B 107.9
N17 C25 N23 111.0(3)
N17 C25 H25A 109.4
N23 C25 H25A 109.4
N17 C25 H25B 109.4
N23 C25 H25B 109.4
H25A C25 H25B 108
N21 C26 N23 111.8(3)
N21 C26 H26A 109.2
N23 C26 H26A 109.2
N21 C26 H26B 109.2
N23 C26 H26B 109.2
H26A C26 H26B 107.9

loop_
_geom_bond_atom_site_label_1
_geom_bond_atom_site_label_2
_geom_bond_distance
Br1 N2 1.917(3)
N2 C7 1.386(5)
N2 C3 1.386(5)
C3 O4 1.207(5)
C3 C5 1.496(5)
C5 C6 1.541(6)
C5 H5A 0.99
C5 H5B 0.99
C6 C7 1.512(6)
C6 H6A 0.99
C6 H6B 0.99
C7 O8 1.210(5)
Br9 N10 1.925(3)
N10 C15 1.386(5)
N10 C11 1.389(5)
C11 O12 1.217(5)
C11 C13 1.502(5)
C13 C14 1.525(5)
C13 H13A 0.99
C13 H13B 0.99
C14 C15 1.509(5)
C14 H14A 0.99
C14 H14B 0.99
C15 O16 1.219(5)
N17 C22 1.467(5)
N17 C18 1.468(5)
N17 C25 1.470(5)
C18 N19 1.464(5)
C18 H18A 0.99
C18 H18B 0.99
N19 C24 1.466(5)
N19 C20 1.466(5)
C20 N21 1.494(5)
C20 H20A 0.99
C20 H20B 0.99
N21 C26 1.471(5)
N21 C22 1.495(5)
C22 H22A 0.99
C22 H22B 0.99
N23 C26 1.472(5)
N23 C25 1.487(5)
N23 C24 1.491(5)
C24 H24A 0.99
C24 H24B 0.99
C25 H25A 0.99
C25 H25B 0.99
C26 H26A 0.99
C26 H26B 0.99

loop_
_geom_torsion_atom_site_label_1
_geom_torsion_atom_site_label_2
_geom_torsion_atom_site_label_3
_geom_torsion_atom_site_label_4
_geom_torsion
C7 N2 C3 O4 -176.3(4)
Br1 N2 C3 O4 3.8(6)
C7 N2 C3 C5 4.2(5)
Br1 N2 C3 C5 -175.7(3)
O4 C3 C5 C6 176.1(4)
N2 C3 C5 C6 -4.4(4)
C3 C5 C6 C7 3.2(4)
C3 N2 C7 O8 177.4(4)
Br1 N2 C7 O8 -2.7(6)
C3 N2 C7 C6 -2.1(5)
Br1 N2 C7 C6 177.8(3)
C5 C6 C7 O8 179.7(4)
C5 C6 C7 N2 -0.9(4)
C15 N10 C11 O12 176.9(4)
Br9 N10 C11 O12 5.3(5)
C15 N10 C11 C13 -1.3(4)
Br9 N10 C11 C13 -172.9(3)
O12 C11 C13 C14 -177.0(4)
N10 C11 C13 C14 1.1(4)
C11 C13 C14 C15 -0.5(4)
C11 N10 C15 O16 -177.3(4)
Br9 N10 C15 O16 -5.6(6)
C11 N10 C15 C14 1.0(4)
Br9 N10 C15 C14 172.7(3)
C13 C14 C15 O16 177.9(4)
C13 C14 C15 N10 -0.3(4)
C22 N17 C18 N19 -59.0(4)
C25 N17 C18 N19 59.4(4)
N17 C18 N19 C24 -58.5(4)
N17 C18 N19 C20 58.6(4)
C18 N19 C20 N21 -58.4(4)
C24 N19 C20 N21 58.5(4)
N19 C20 N21 C26 -58.1(4)
N19 C20 N21 C22 58.7(4)
C18 N17 C22 N21 58.5(4)
C25 N17 C22 N21 -59.3(4)
C26 N21 C22 N17 58.6(4)
C20 N21 C22 N17 -58.5(4)
C18 N19 C24 N23 58.0(4)
C20 N19 C24 N23 -59.0(4)
C26 N23 C24 N19 58.7(4)
C25 N23 C24 N19 -58.7(4)
C22 N17 C25 N23 58.9(4)
C18 N17 C25 N23 -59.0(4)
C26 N23 C25 N17 -58.2(4)
C24 N23 C25 N17 58.8(4)
C20 N21 C26 N23 58.0(4)
C22 N21 C26 N23 -58.5(4)
C25 N23 C26 N21 58.7(4)
C24 N23 C26 N21 -58.2(4)
